data_9013408
loop_
_publ_author_name
'Fuess, H.'
'Kratz, T.'
'Topel-Schadt J'
'Miehe, G.'

_publ_section_title
;
 Crystal structure refinement and electron microscopy of arsenopyrite
 Note: structure was transformed to this setting from C2_1/d
;
_journal_name_full 'Zeitschrift fur Kristallographie'
_journal_page_first 335
_journal_page_last 346
_journal_volume 179
_journal_year 1987
_chemical_compound_source 'Hakansboda, Sweden'
_chemical_formula_sum 'As0.91 Co0.13 Fe0.87 S1.09'
_chemical_name_mineral Arsenopyrite
_space_group_IT_number 14
_symmetry_space_group_name_Hall '-P 2ybc'
_symmetry_space_group_name_H-M 'P 1 21/c 1'
_cell_angle_alpha 90
_cell_angle_beta 110.588
_cell_angle_gamma 90
_cell_length_a 5.741
_cell_length_b 5.649
_cell_length_c 5.756
_cell_formula_units_Z 4
_cell_volume 174.750
_database_code_amcsd 0010967
_exptl_crystal_density_diffrn 6.058
_cod_original_formula_sum '(Fe.87 Co.13) (As.91 S1.09)'
_cod_database_code 9013408

loop_
_space_group_symop_operation_xyz
x,y,z
x,1/2-y,1/2+z
-x,1/2+y,1/2-z
-x,-y,-z

loop_
_atom_site_aniso_label
_atom_site_aniso_U_11
_atom_site_aniso_U_22
_atom_site_aniso_U_33
_atom_site_aniso_U_12
_atom_site_aniso_U_13
_atom_site_aniso_U_23
Fe 0.00987 0.00470 0.01105 -0.00048 0.00657 0.00032
Co 0.00987 0.00470 0.01105 -0.00048 0.00657 0.00032
As1 0.00517 0.00380 0.00708 -0.00015 0.00158 0.00031
S1 0.00517 0.00380 0.00708 -0.00015 0.00158 0.00031
S2 0.00571 0.00410 0.00725 0.00023 0.00123 -0.00056
As2 0.00571 0.00410 0.00725 0.00023 0.00123 -0.00056

loop_
_atom_site_label
_atom_site_fract_x
_atom_site_fract_y
_atom_site_fract_z
_atom_site_occupancy
Fe 0.27270 -0.00350 0.28110 0.87000
Co 0.27270 -0.00350 0.28110 0.13000
As1 -0.14920 -0.12860 0.13580 0.69000
S1 -0.14920 -0.12860 0.13580 0.31000
S2 0.34430 -0.13090 0.67190 0.78000
As2 0.34430 -0.13090 0.67190 0.22000

loop_
_cod_related_entry_id
_cod_related_entry_database
_cod_related_entry_code
1 AMCSD 0010967
